data_7118054
loop_
_publ_author_name
'Hu, Yancheng'
'Yi, Ruxia'
'Yu, Xinzhang'
'Xin, Xiaoyi'
'Wang, Chunxiang'
'Wan, Boshun'

_publ_section_title
;
 O-Transfer-facilitated cyclizations of propargylamides with TMSN3:
 selective synthesis of tetrazoles and dihydroimidazoles.
;
_journal_issue 84
_journal_name_full 'Chemical communications (Cambridge, England)'
_journal_page_first 15398
_journal_page_last 15401
_journal_paper_doi 10.1039/c5cc05715a
_journal_volume 51
_journal_year 2015
_chemical_absolute_configuration ad
_chemical_formula_sum 'C22 H15 I N4 O'
_chemical_formula_weight 478.28
_chemical_name_systematic HYC-Tetrazole
_chemical_properties_physical Moisture-sensitive
_space_group_crystal_system orthorhombic
_space_group_IT_number 41
_space_group_name_Hall 'A 2 -2ab'
_space_group_name_H-M_alt 'A e a 2'
_atom_sites_solution_hydrogens geom
_audit_creation_method SHELXL-2013
_audit_update_record
;
2014-09-26 deposited with the CCDC.
2015-08-26 downloaded from the CCDC.
;
_cell_angle_alpha 90
_cell_angle_beta 90
_cell_angle_gamma 90
_cell_formula_units_Z 16
_cell_length_a 22.3839(14)
_cell_length_b 36.433(2)
_cell_length_c 10.0332(7)
_cell_measurement_reflns_used 6960
_cell_measurement_temperature 293(2)
_cell_measurement_theta_max 47.784
_cell_measurement_theta_min 4.472
_cell_volume 8182.2(9)
_computing_cell_refinement 'Bruker SMART'
_computing_data_collection 'Bruker SMART'
_computing_data_reduction 'Bruker SHELXTL'
_computing_molecular_graphics 'Bruker SHELXTL'
_computing_publication_material 'Bruker SHELXTL'
_computing_structure_refinement 'SHELXL-2013 (Sheldrick, 2013)'
_computing_structure_solution 'Bruker SHELXTL'
_diffrn_ambient_temperature 293(2)
_diffrn_measured_fraction_theta_full 0.999
_diffrn_measured_fraction_theta_max 0.999
_diffrn_measurement_device_type 'CCD area detector'
_diffrn_measurement_method 'phi and omega scans'
_diffrn_radiation_type MoK\a
_diffrn_radiation_wavelength 0.71073
_diffrn_reflns_av_R_equivalents 0.0451
_diffrn_reflns_av_unetI/netI 0.0516
_diffrn_reflns_Laue_measured_fraction_full 0.999
_diffrn_reflns_Laue_measured_fraction_max 0.999
_diffrn_reflns_limit_h_max 27
_diffrn_reflns_limit_h_min -27
_diffrn_reflns_limit_k_max 44
_diffrn_reflns_limit_k_min -38
_diffrn_reflns_limit_l_max 12
_diffrn_reflns_limit_l_min -12
_diffrn_reflns_number 24429
_diffrn_reflns_point_group_measured_fraction_full 0.992
_diffrn_reflns_point_group_measured_fraction_max 0.989
_diffrn_reflns_theta_full 25.242
_diffrn_reflns_theta_max 25.996
_diffrn_reflns_theta_min 2.136
_exptl_absorpt_coefficient_mu 1.585
_exptl_absorpt_correction_T_max 0.7457
_exptl_absorpt_correction_T_min 0.6038
_exptl_absorpt_correction_type multi-scan
_exptl_absorpt_process_details sadabs
_exptl_crystal_colour colorless
_exptl_crystal_density_diffrn 1.553
_exptl_crystal_description prismatic
_exptl_crystal_F_000 3776
_exptl_crystal_recrystallization_method 'Re-crystallisation from solvent: ethyl acetate/pentane'
_exptl_crystal_size_max 0.211
_exptl_crystal_size_mid 0.175
_exptl_crystal_size_min 0.123
_refine_diff_density_max 0.659
_refine_diff_density_min -0.361
_refine_diff_density_rms 0.066
_refine_ls_abs_structure_details
; 
 Flack x determined using 2843 quotients [(I+)-(I-)]/[(I+)+(I-)] 
 (Parsons and Flack (2004), Acta Cryst. A60, s61). 
;
_refine_ls_abs_structure_Flack -0.017(14)
_refine_ls_extinction_method none
_refine_ls_goodness_of_fit_ref 0.994
_refine_ls_hydrogen_treatment constr
_refine_ls_matrix_type full
_refine_ls_number_parameters 505
_refine_ls_number_reflns 7958
_refine_ls_number_restraints 1
_refine_ls_restrained_S_all 0.994
_refine_ls_R_factor_all 0.0412
_refine_ls_R_factor_gt 0.0337
_refine_ls_shift/su_max 0.002
_refine_ls_shift/su_mean 0.000
_refine_ls_structure_factor_coef Fsqd
_refine_ls_weighting_details 'w=1/[\s^2^(Fo^2^)+(0.0298P)^2^] where P=(Fo^2^+2Fc^2^)/3'
_refine_ls_weighting_scheme calc
_refine_ls_wR_factor_gt 0.0694
_refine_ls_wR_factor_ref 0.0727
_reflns_Friedel_coverage 0.864
_reflns_Friedel_fraction_full 0.985
_reflns_Friedel_fraction_max 0.977
_reflns_number_gt 6935
_reflns_number_total 7958
_reflns_threshold_expression 'I > 2\s(I)'
_cod_data_source_file c5cc05715a2.cif
_cod_data_source_block cd214239
_cod_original_cell_volume 8182.3(9)
_cod_original_sg_symbol_H-M 'A b a 2'
_cod_database_code 7118054
_shelx_space_group_comment
; 
The symmetry employed for this shelxl refinement is uniquely defined 
by the following loop, which should always be used as a source of 
symmetry information in preference to the above space-group names. 
They are only intended as comments. 
;
_shelxl_version_number 2013-4

loop_
_space_group_symop_id
_space_group_symop_operation_xyz
1 'x, y, z'
2 '-x, -y, z'
3 'x+1/2, -y+1/2, z'
4 '-x+1/2, y+1/2, z'
5 'x, y+1/2, z+1/2'
6 '-x, -y+1/2, z+1/2'
7 'x+1/2, -y+1, z+1/2'
8 '-x+1/2, y+1, z+1/2'

loop_
_atom_site_label
_atom_site_type_symbol
_atom_site_fract_x
_atom_site_fract_y
_atom_site_fract_z
_atom_site_U_iso_or_equiv
_atom_site_adp_type
_atom_site_occupancy
_atom_site_site_symmetry_order
_atom_site_calc_flag
_atom_site_refinement_flags_posn
_atom_site_refinement_flags_adp
I1 I 0.58527(2) 0.80821(2) 0.25596(5) 0.04745(11) Uani 1 1 d . .
I2 I 0.35673(2) 0.43873(2) 0.46967(5) 0.05336(12) Uani 1 1 d . .
N1 N 0.6391(2) 0.69568(13) 0.3340(5) 0.0371(11) Uani 1 1 d . .
N2 N 0.6480(2) 0.68187(15) 0.2103(5) 0.0458(12) Uani 1 1 d . .
N3 N 0.6585(2) 0.64744(15) 0.2256(5) 0.0550(14) Uani 1 1 d . .
N4 N 0.6583(2) 0.63789(14) 0.3580(6) 0.0540(14) Uani 1 1 d . .
N5 N 0.3928(2) 0.55040(14) 0.6039(5) 0.0476(12) Uani 1 1 d . .
N6 N 0.4374(3) 0.55045(17) 0.6951(7) 0.0666(16) Uani 1 1 d . .
N7 N 0.4395(2) 0.58318(17) 0.7442(8) 0.0712(17) Uani 1 1 d . .
N8 N 0.3979(2) 0.60509(15) 0.6871(6) 0.0564(14) Uani 1 1 d . .
O1 O 0.5562(3) 0.74235(14) 0.0517(5) 0.0792(15) Uani 1 1 d . .
O2 O 0.2896(2) 0.50737(16) 0.7217(6) 0.094(2) Uani 1 1 d . .
C1 C 0.4923(3) 0.6965(2) 0.3288(8) 0.062(2) Uani 1 1 d . .
H1 H 0.5014 0.7137 0.3940 0.075 Uiso 1 1 calc R U
C2 C 0.4553(3) 0.6671(3) 0.3589(9) 0.092(3) Uani 1 1 d . .
H2 H 0.4396 0.6649 0.4443 0.111 Uiso 1 1 calc R U
C3 C 0.4416(3) 0.6417(2) 0.2646(11) 0.083(2) Uani 1 1 d . .
H3 H 0.4174 0.6218 0.2861 0.099 Uiso 1 1 calc R U
C4 C 0.4637(3) 0.6455(2) 0.1370(9) 0.069(2) Uani 1 1 d . .
H4 H 0.4539 0.6284 0.0714 0.083 Uiso 1 1 calc R U
C5 C 0.5003(3) 0.67454(18) 0.1075(7) 0.0510(15) Uani 1 1 d . .
H5 H 0.5151 0.6771 0.0213 0.061 Uiso 1 1 calc R U
C6 C 0.5158(2) 0.70018(17) 0.2029(6) 0.0434(14) Uani 1 1 d . .
C7 C 0.5539(3) 0.73170(17) 0.1660(6) 0.0473(14) Uani 1 1 d . .
C8 C 0.5903(2) 0.75080(13) 0.2720(6) 0.0365(12) Uani 1 1 d . .
C9 C 0.6293(2) 0.73460(15) 0.3516(6) 0.0366(12) Uani 1 1 d . .
C11 C 0.6462(2) 0.66838(16) 0.4239(6) 0.0403(14) Uani 1 1 d . .
C12 C 0.6430(3) 0.67087(17) 0.5677(6) 0.0464(15) Uani 1 1 d . .
C13 C 0.6850(3) 0.65165(19) 0.6437(7) 0.0582(17) Uani 1 1 d . .
H13 H 0.7139 0.6375 0.6018 0.070 Uiso 1 1 calc R U
C14 C 0.6834(3) 0.6537(2) 0.7814(8) 0.071(2) Uani 1 1 d . .
H14 H 0.7109 0.6406 0.8317 0.086 Uiso 1 1 calc R U
C15 C 0.6412(4) 0.6751(3) 0.8446(8) 0.077(2) Uani 1 1 d . .
H15 H 0.6409 0.6768 0.9371 0.093 Uiso 1 1 calc R U
C16 C 0.5998(3) 0.6938(2) 0.7712(9) 0.074(2) Uani 1 1 d . .
H16 H 0.5712 0.7081 0.8139 0.088 Uiso 1 1 calc R U
C17 C 0.6002(3) 0.6916(2) 0.6335(8) 0.0617(19) Uani 1 1 d . .
H17 H 0.5714 0.7041 0.5846 0.074 Uiso 1 1 calc R U
C18 C 0.6700(2) 0.75128(14) 0.4527(6) 0.0389(12) Uani 1 1 d . .
C19 C 0.7299(2) 0.74189(15) 0.4516(7) 0.0448(14) Uani 1 1 d . .
H19 H 0.7444 0.7255 0.3884 0.054 Uiso 1 1 calc R U
C20 C 0.7679(3) 0.75703(18) 0.5451(7) 0.0562(17) Uani 1 1 d . .
H20 H 0.8083 0.7512 0.5439 0.067 Uiso 1 1 calc R U
C21 C 0.7460(3) 0.78082(19) 0.6401(7) 0.0626(18) Uani 1 1 d . .
H21 H 0.7717 0.7909 0.7030 0.075 Uiso 1 1 calc R U
C22 C 0.6866(3) 0.7896(2) 0.6424(7) 0.0631(18) Uani 1 1 d . .
H22 H 0.6718 0.8055 0.7071 0.076 Uiso 1 1 calc R U
C23 C 0.6485(3) 0.77476(18) 0.5474(7) 0.0504(15) Uani 1 1 d . .
H23 H 0.6082 0.7808 0.5482 0.061 Uiso 1 1 calc R U
C24 C 0.3175(3) 0.4552(2) 0.9175(8) 0.069(2) Uani 1 1 d . .
H24 H 0.2794 0.4653 0.9216 0.082 Uiso 1 1 calc R U
C25 C 0.3366(4) 0.4319(3) 1.0164(9) 0.082(3) Uani 1 1 d . .
H25 H 0.3117 0.4268 1.0882 0.099 Uiso 1 1 calc R U
C26 C 0.3918(3) 0.4163(2) 1.0101(8) 0.077(2) Uani 1 1 d . .
H26 H 0.4040 0.3999 1.0760 0.092 Uiso 1 1 calc R U
C27 C 0.4291(3) 0.4245(2) 0.9078(8) 0.072(2) Uani 1 1 d . .
H27 H 0.4671 0.4142 0.9053 0.086 Uiso 1 1 calc R U
C28 C 0.4112(3) 0.4480(2) 0.8073(7) 0.0583(18) Uani 1 1 d . .
H28 H 0.4369 0.4532 0.7370 0.070 Uiso 1 1 calc R U
C29 C 0.3549(3) 0.46362(18) 0.8115(7) 0.0524(15) Uani 1 1 d . .
C30 C 0.3328(3) 0.48802(18) 0.7070(7) 0.0552(17) Uani 1 1 d . .
C31 C 0.3622(2) 0.48917(15) 0.5714(6) 0.0443(14) Uani 1 1 d . .
C32 C 0.3843(3) 0.51934(15) 0.5168(6) 0.0455(15) Uani 1 1 d . .
C34 C 0.3685(2) 0.58443(16) 0.6004(6) 0.0434(14) Uani 1 1 d . .
C35 C 0.3177(2) 0.59672(15) 0.5217(6) 0.0452(14) Uani 1 1 d . .
C36 C 0.3112(3) 0.63369(16) 0.4944(7) 0.0537(16) Uani 1 1 d . .
H36 H 0.3400 0.6502 0.5235 0.064 Uiso 1 1 calc R U
C37 C 0.2626(3) 0.64609(19) 0.4247(7) 0.0656(19) Uani 1 1 d . .
H37 H 0.2586 0.6710 0.4067 0.079 Uiso 1 1 calc R U
C38 C 0.2200(4) 0.6219(2) 0.3814(9) 0.085(3) Uani 1 1 d . .
H38 H 0.1873 0.6304 0.3332 0.102 Uiso 1 1 calc R U
C39 C 0.2255(4) 0.5858(2) 0.4088(11) 0.101(3) Uani 1 1 d . .
H39 H 0.1960 0.5696 0.3803 0.121 Uiso 1 1 calc R U
C40 C 0.2738(3) 0.57261(18) 0.4779(11) 0.078(2) Uani 1 1 d . .
H40 H 0.2771 0.5476 0.4954 0.093 Uiso 1 1 calc R U
C41 C 0.4054(3) 0.52592(17) 0.3794(8) 0.0510(17) Uani 1 1 d . .
C42 C 0.4612(3) 0.5407(2) 0.3583(9) 0.069(2) Uani 1 1 d . .
H42 H 0.4851 0.5469 0.4306 0.082 Uiso 1 1 calc R U
C43 C 0.4820(4) 0.5463(3) 0.2294(11) 0.093(3) Uani 1 1 d . .
H43 H 0.5204 0.5553 0.2156 0.112 Uiso 1 1 calc R U
C44 C 0.4463(6) 0.5388(3) 0.1239(12) 0.107(4) Uani 1 1 d . .
H44 H 0.4599 0.5430 0.0376 0.128 Uiso 1 1 calc R U
C45 C 0.3908(6) 0.5250(3) 0.1443(10) 0.099(3) Uani 1 1 d . .
H45 H 0.3663 0.5201 0.0716 0.118 Uiso 1 1 calc R U
C46 C 0.3703(3) 0.5181(2) 0.2717(9) 0.072(2) Uani 1 1 d . .
H46 H 0.3325 0.5080 0.2842 0.086 Uiso 1 1 calc R U

loop_
_atom_site_aniso_label
_atom_site_aniso_U_11
_atom_site_aniso_U_22
_atom_site_aniso_U_33
_atom_site_aniso_U_23
_atom_site_aniso_U_13
_atom_site_aniso_U_12
I1 0.05356(19) 0.03685(19) 0.0519(2) 0.0052(2) -0.0033(2) 0.00482(15)
I2 0.0617(2) 0.03390(19) 0.0645(3) -0.0011(2) 0.0007(2) 0.00179(17)
N1 0.046(3) 0.035(3) 0.030(3) -0.002(2) 0.001(2) 0.002(2)
N2 0.056(3) 0.044(3) 0.037(3) -0.004(2) -0.004(2) 0.004(2)
N3 0.067(3) 0.043(3) 0.055(4) -0.010(2) 0.000(3) 0.002(3)
N4 0.070(3) 0.038(3) 0.054(3) -0.001(2) -0.003(3) 0.004(2)
N5 0.048(3) 0.040(3) 0.055(3) 0.001(2) -0.008(3) 0.000(2)
N6 0.058(3) 0.062(4) 0.080(4) -0.004(3) -0.023(3) 0.010(3)
N7 0.058(3) 0.066(4) 0.090(5) -0.019(4) -0.024(4) 0.006(3)
N8 0.051(3) 0.048(3) 0.070(4) -0.010(3) -0.004(3) -0.001(2)
O1 0.128(4) 0.064(3) 0.046(3) 0.014(2) -0.028(3) -0.022(3)
O2 0.088(3) 0.079(4) 0.113(6) 0.016(3) 0.033(3) 0.040(3)
C1 0.052(4) 0.080(5) 0.056(5) -0.022(4) 0.004(3) -0.015(3)
C2 0.082(5) 0.128(8) 0.067(6) -0.024(5) 0.035(5) -0.041(5)
C3 0.074(4) 0.081(5) 0.092(6) -0.015(6) 0.017(6) -0.030(4)
C4 0.064(4) 0.061(5) 0.082(6) -0.021(4) 0.000(4) -0.008(4)
C5 0.051(3) 0.055(4) 0.046(4) -0.007(3) -0.004(3) -0.002(3)
C6 0.038(3) 0.046(3) 0.047(3) 0.000(3) -0.005(3) 0.004(2)
C7 0.056(3) 0.047(4) 0.039(4) 0.001(3) -0.011(3) 0.006(3)
C8 0.048(3) 0.030(3) 0.032(3) 0.005(2) -0.001(3) 0.002(2)
C9 0.044(3) 0.033(3) 0.033(3) -0.001(2) 0.001(2) 0.000(2)
C11 0.043(3) 0.034(3) 0.044(4) 0.001(2) -0.005(2) -0.001(2)
C12 0.060(4) 0.042(4) 0.038(3) 0.010(3) -0.005(3) -0.010(3)
C13 0.064(4) 0.052(4) 0.058(4) 0.011(3) -0.011(3) -0.001(3)
C14 0.072(4) 0.085(6) 0.057(6) 0.021(4) -0.017(4) -0.013(4)
C15 0.087(6) 0.103(7) 0.041(4) 0.009(4) -0.007(4) -0.032(5)
C16 0.082(5) 0.092(6) 0.047(5) -0.001(4) 0.014(5) -0.011(4)
C17 0.065(4) 0.069(5) 0.051(4) 0.010(4) 0.013(3) 0.003(4)
C18 0.044(3) 0.036(3) 0.037(3) 0.005(2) -0.004(3) 0.003(2)
C19 0.050(3) 0.036(3) 0.048(4) 0.000(3) -0.004(3) 0.005(2)
C20 0.050(4) 0.055(4) 0.063(4) 0.015(4) -0.014(3) -0.003(3)
C21 0.071(4) 0.064(4) 0.053(4) -0.001(4) -0.024(4) -0.011(4)
C22 0.075(5) 0.064(5) 0.050(4) -0.014(3) -0.006(4) -0.003(4)
C23 0.049(3) 0.057(4) 0.045(4) -0.005(3) -0.002(3) 0.004(3)
C24 0.058(4) 0.073(5) 0.075(5) 0.006(4) 0.019(4) -0.004(4)
C25 0.078(5) 0.101(7) 0.068(6) 0.010(5) 0.023(4) -0.018(5)
C26 0.070(5) 0.093(6) 0.068(6) 0.026(4) -0.006(4) -0.016(4)
C27 0.058(4) 0.085(6) 0.072(5) 0.015(4) -0.009(4) -0.004(4)
C28 0.051(4) 0.071(5) 0.053(4) 0.006(3) 0.008(3) -0.010(3)
C29 0.053(3) 0.046(4) 0.058(4) 0.000(3) 0.006(3) -0.004(3)
C30 0.052(4) 0.041(4) 0.072(5) -0.006(3) 0.011(3) 0.003(3)
C31 0.046(3) 0.031(3) 0.056(4) -0.007(3) 0.001(3) 0.007(2)
C32 0.042(3) 0.033(3) 0.061(4) -0.004(3) -0.007(3) 0.002(2)
C34 0.040(3) 0.036(3) 0.055(4) -0.004(3) 0.002(3) -0.006(2)
C35 0.049(3) 0.035(3) 0.051(4) 0.000(2) 0.001(3) 0.001(3)
C36 0.068(4) 0.041(3) 0.052(4) -0.002(3) -0.003(3) -0.004(3)
C37 0.094(5) 0.042(4) 0.060(4) 0.004(3) -0.014(4) 0.014(4)
C38 0.095(6) 0.058(5) 0.101(7) -0.009(4) -0.053(5) 0.020(4)
C39 0.092(6) 0.046(5) 0.164(10) -0.006(5) -0.069(6) 0.002(4)
C40 0.072(4) 0.038(3) 0.123(7) 0.004(5) -0.041(5) -0.003(3)
C41 0.064(4) 0.031(3) 0.058(5) 0.003(3) -0.002(3) 0.000(3)
C42 0.070(4) 0.058(5) 0.078(6) 0.008(4) 0.007(4) 0.005(4)
C43 0.101(6) 0.077(6) 0.102(9) 0.026(5) 0.031(6) 0.001(5)
C44 0.169(11) 0.081(7) 0.070(7) 0.018(5) 0.024(8) -0.005(7)
C45 0.158(10) 0.080(7) 0.059(6) 0.013(5) -0.022(7) -0.013(7)
C46 0.093(5) 0.058(4) 0.065(6) 0.013(4) -0.012(5) -0.012(4)

loop_
_atom_type_symbol
_atom_type_description
_atom_type_scat_dispersion_real
_atom_type_scat_dispersion_imag
_atom_type_scat_source
C C 0.0033 0.0016 'International Tables Vol C Tables 4.2.6.8 and 6.1.1.4'
H H 0.0000 0.0000 'International Tables Vol C Tables 4.2.6.8 and 6.1.1.4'
N N 0.0061 0.0033 'International Tables Vol C Tables 4.2.6.8 and 6.1.1.4'
O O 0.0106 0.0060 'International Tables Vol C Tables 4.2.6.8 and 6.1.1.4'
I I -0.4742 1.8119 'International Tables Vol C Tables 4.2.6.8 and 6.1.1.4'

loop_
_geom_angle_atom_site_label_1
_geom_angle_atom_site_label_2
_geom_angle_atom_site_label_3
_geom_angle
C11 N1 N2 108.7(5)
C11 N1 C9 131.1(5)
N2 N1 C9 119.9(5)
N3 N2 N1 106.3(5)
N2 N3 N4 111.2(5)
C11 N4 N3 105.7(5)
N6 N5 C34 108.3(5)
N6 N5 C32 120.5(5)
C34 N5 C32 130.4(5)
N7 N6 N5 106.6(5)
N6 N7 N8 111.0(6)
C34 N8 N7 106.6(5)
C6 C1 C2 120.3(7)
C6 C1 H1 119.9
C2 C1 H1 119.9
C3 C2 C1 120.6(8)
C3 C2 H2 119.7
C1 C2 H2 119.7
C2 C3 C4 119.7(7)
C2 C3 H3 120.1
C4 C3 H3 120.1
C5 C4 C3 119.5(7)
C5 C4 H4 120.3
C3 C4 H4 120.3
C4 C5 C6 121.5(7)
C4 C5 H5 119.3
C6 C5 H5 119.3
C1 C6 C5 118.4(6)
C1 C6 C7 121.8(6)
C5 C6 C7 119.7(6)
O1 C7 C6 120.7(6)
O1 C7 C8 119.8(6)
C6 C7 C8 119.5(5)
C9 C8 C7 125.2(5)
C9 C8 I1 121.7(4)
C7 C8 I1 112.1(4)
C8 C9 N1 117.7(5)
C8 C9 C18 129.2(5)
N1 C9 C18 113.0(4)
N4 C11 N1 108.0(5)
N4 C11 C12 124.2(6)
N1 C11 C12 127.8(6)
C17 C12 C13 118.5(7)
C17 C12 C11 122.8(6)
C13 C12 C11 118.7(6)
C14 C13 C12 120.0(7)
C14 C13 H13 120.0
C12 C13 H13 120.0
C15 C14 C13 120.5(7)
C15 C14 H14 119.8
C13 C14 H14 119.8
C16 C15 C14 119.9(8)
C16 C15 H15 120.0
C14 C15 H15 120.0
C15 C16 C17 120.4(8)
C15 C16 H16 119.8
C17 C16 H16 119.8
C16 C17 C12 120.7(7)
C16 C17 H17 119.6
C12 C17 H17 119.6
C23 C18 C19 120.1(6)
C23 C18 C9 120.9(5)
C19 C18 C9 119.0(5)
C20 C19 C18 119.5(6)
C20 C19 H19 120.3
C18 C19 H19 120.3
C21 C20 C19 120.1(6)
C21 C20 H20 119.9
C19 C20 H20 119.9
C22 C21 C20 120.3(6)
C22 C21 H21 119.9
C20 C21 H21 119.9
C21 C22 C23 119.6(7)
C21 C22 H22 120.2
C23 C22 H22 120.2
C18 C23 C22 120.4(6)
C18 C23 H23 119.8
C22 C23 H23 119.8
C25 C24 C29 120.2(7)
C25 C24 H24 119.9
C29 C24 H24 119.9
C26 C25 C24 120.5(7)
C26 C25 H25 119.8
C24 C25 H25 119.8
C27 C26 C25 120.1(8)
C27 C26 H26 120.0
C25 C26 H26 120.0
C26 C27 C28 120.7(7)
C26 C27 H27 119.7
C28 C27 H27 119.7
C27 C28 C29 119.8(7)
C27 C28 H28 120.1
C29 C28 H28 120.1
C28 C29 C24 118.7(7)
C28 C29 C30 122.6(6)
C24 C29 C30 118.7(6)
O2 C30 C29 122.7(7)
O2 C30 C31 116.2(6)
C29 C30 C31 121.0(5)
C32 C31 C30 123.9(5)
C32 C31 I2 123.1(5)
C30 C31 I2 112.8(4)
C31 C32 N5 116.8(6)
C31 C32 C41 129.8(6)
N5 C32 C41 113.3(5)
N8 C34 N5 107.6(5)
N8 C34 C35 124.7(6)
N5 C34 C35 127.6(5)
C36 C35 C40 118.6(6)
C36 C35 C34 119.3(5)
C40 C35 C34 122.0(5)
C37 C36 C35 120.4(6)
C37 C36 H36 119.8
C35 C36 H36 119.8
C38 C37 C36 120.2(6)
C38 C37 H37 119.9
C36 C37 H37 119.9
C39 C38 C37 120.0(7)
C39 C38 H38 120.0
C37 C38 H38 120.0
C38 C39 C40 121.0(7)
C38 C39 H39 119.5
C40 C39 H39 119.5
C39 C40 C35 119.8(6)
C39 C40 H40 120.1
C35 C40 H40 120.1
C46 C41 C42 118.8(7)
C46 C41 C32 121.3(6)
C42 C41 C32 119.8(7)
C41 C42 C43 120.4(9)
C41 C42 H42 119.8
C43 C42 H42 119.8
C44 C43 C42 119.9(9)
C44 C43 H43 120.1
C42 C43 H43 120.1
C45 C44 C43 119.9(10)
C45 C44 H44 120.1
C43 C44 H44 120.1
C44 C45 C46 120.8(9)
C44 C45 H45 119.6
C46 C45 H45 119.6
C41 C46 C45 120.1(7)
C41 C46 H46 119.9
C45 C46 H46 119.9

loop_
_geom_bond_atom_site_label_1
_geom_bond_atom_site_label_2
_geom_bond_distance
I1 C8 2.101(5)
I2 C31 2.105(6)
N1 C11 1.352(7)
N1 N2 1.354(7)
N1 C9 1.446(7)
N2 N3 1.285(7)
N3 N4 1.373(8)
N4 C11 1.321(8)
N5 N6 1.354(7)
N5 C34 1.355(7)
N5 C32 1.443(8)
N6 N7 1.291(8)
N7 N8 1.354(8)
N8 C34 1.326(8)
O1 C7 1.212(8)
O2 C30 1.205(7)
C1 C6 1.374(9)
C1 C2 1.386(10)
C1 H1 0.9300
C2 C3 1.360(11)
C2 H2 0.9300
C3 C4 1.380(12)
C3 H3 0.9300
C4 C5 1.372(9)
C4 H4 0.9300
C5 C6 1.382(9)
C5 H5 0.9300
C6 C7 1.478(9)
C7 C8 1.509(8)
C8 C9 1.322(7)
C9 C18 1.492(8)
C11 C12 1.447(9)
C12 C17 1.389(9)
C12 C13 1.398(9)
C13 C14 1.384(11)
C13 H13 0.9300
C14 C15 1.380(11)
C14 H14 0.9300
C15 C16 1.365(12)
C15 H15 0.9300
C16 C17 1.383(12)
C16 H16 0.9300
C17 H17 0.9300
C18 C23 1.365(8)
C18 C19 1.385(7)
C19 C20 1.381(8)
C19 H19 0.9300
C20 C21 1.378(10)
C20 H20 0.9300
C21 C22 1.368(10)
C21 H21 0.9300
C22 C23 1.389(9)
C22 H22 0.9300
C23 H23 0.9300
C24 C25 1.372(11)
C24 C29 1.389(9)
C24 H24 0.9300
C25 C26 1.362(11)
C25 H25 0.9300
C26 C27 1.356(11)
C26 H26 0.9300
C27 C28 1.382(10)
C27 H27 0.9300
C28 C29 1.383(9)
C28 H28 0.9300
C29 C30 1.461(9)
C30 C31 1.512(9)
C31 C32 1.324(8)
C32 C41 1.477(9)
C34 C35 1.455(8)
C35 C36 1.382(8)
C35 C40 1.390(8)
C36 C37 1.370(9)
C36 H36 0.9300
C37 C38 1.369(10)
C37 H37 0.9300
C38 C39 1.352(11)
C38 H38 0.9300
C39 C40 1.371(10)
C39 H39 0.9300
C40 H40 0.9300
C41 C46 1.366(10)
C41 C42 1.376(9)
C42 C43 1.390(12)
C42 H42 0.9300
C43 C44 1.355(14)
C43 H43 0.9300
C44 C45 1.355(15)
C44 H44 0.9300
C45 C46 1.382(13)
C45 H45 0.9300
C46 H46 0.9300

loop_
_geom_torsion_atom_site_label_1
_geom_torsion_atom_site_label_2
_geom_torsion_atom_site_label_3
_geom_torsion_atom_site_label_4
_geom_torsion
C11 N1 N2 N3 1.6(7)
C9 N1 N2 N3 176.8(4)
N1 N2 N3 N4 -1.6(7)
N2 N3 N4 C11 1.0(7)
C34 N5 N6 N7 0.1(7)
C32 N5 N6 N7 171.1(6)
N5 N6 N7 N8 -0.7(8)
N6 N7 N8 C34 1.1(8)
C6 C1 C2 C3 0.0(14)
C1 C2 C3 C4 -1.4(15)
C2 C3 C4 C5 1.4(13)
C3 C4 C5 C6 0.1(11)
C2 C1 C6 C5 1.5(11)
C2 C1 C6 C7 178.1(7)
C4 C5 C6 C1 -1.6(10)
C4 C5 C6 C7 -178.2(6)
C1 C6 C7 O1 -152.5(7)
C5 C6 C7 O1 24.0(9)
C1 C6 C7 C8 27.4(8)
C5 C6 C7 C8 -156.1(6)
O1 C7 C8 C9 -124.4(7)
C6 C7 C8 C9 55.7(8)
O1 C7 C8 I1 44.3(7)
C6 C7 C8 I1 -135.6(5)
C7 C8 C9 N1 1.6(9)
I1 C8 C9 N1 -166.1(4)
C7 C8 C9 C18 175.7(5)
I1 C8 C9 C18 8.1(9)
C11 N1 C9 C8 -138.9(6)
N2 N1 C9 C8 47.1(8)
C11 N1 C9 C18 46.0(8)
N2 N1 C9 C18 -127.9(6)
N3 N4 C11 N1 0.0(6)
N3 N4 C11 C12 -178.5(5)
N2 N1 C11 N4 -1.0(7)
C9 N1 C11 N4 -175.4(5)
N2 N1 C11 C12 177.5(6)
C9 N1 C11 C12 3.0(10)
N4 C11 C12 C17 -140.1(7)
N1 C11 C12 C17 41.7(10)
N4 C11 C12 C13 40.0(9)
N1 C11 C12 C13 -138.2(6)
C17 C12 C13 C14 -0.4(10)
C11 C12 C13 C14 179.5(6)
C12 C13 C14 C15 -1.0(11)
C13 C14 C15 C16 1.4(12)
C14 C15 C16 C17 -0.4(12)
C15 C16 C17 C12 -1.1(11)
C13 C12 C17 C16 1.4(10)
C11 C12 C17 C16 -178.5(7)
C8 C9 C18 C23 51.3(9)
N1 C9 C18 C23 -134.4(6)
C8 C9 C18 C19 -130.4(6)
N1 C9 C18 C19 44.0(7)
C23 C18 C19 C20 -1.3(9)
C9 C18 C19 C20 -179.7(5)
C18 C19 C20 C21 1.1(9)
C19 C20 C21 C22 -0.1(10)
C20 C21 C22 C23 -0.7(11)
C19 C18 C23 C22 0.6(10)
C9 C18 C23 C22 178.9(6)
C21 C22 C23 C18 0.5(11)
C29 C24 C25 C26 -1.5(13)
C24 C25 C26 C27 2.1(14)
C25 C26 C27 C28 -1.6(13)
C26 C27 C28 C29 0.7(12)
C27 C28 C29 C24 -0.1(11)
C27 C28 C29 C30 -178.6(7)
C25 C24 C29 C28 0.6(11)
C25 C24 C29 C30 179.1(7)
C28 C29 C30 O2 -164.7(7)
C24 C29 C30 O2 16.8(11)
C28 C29 C30 C31 17.5(10)
C24 C29 C30 C31 -161.0(6)
O2 C30 C31 C32 59.1(9)
C29 C30 C31 C32 -123.0(7)
O2 C30 C31 I2 -115.2(6)
C29 C30 C31 I2 62.7(7)
C30 C31 C32 N5 14.6(9)
I2 C31 C32 N5 -171.6(4)
C30 C31 C32 C41 -169.4(6)
I2 C31 C32 C41 4.4(9)
N6 N5 C32 C31 72.5(7)
C34 N5 C32 C31 -118.8(7)
N6 N5 C32 C41 -104.1(7)
C34 N5 C32 C41 64.5(8)
N7 N8 C34 N5 -1.0(7)
N7 N8 C34 C35 176.7(6)
N6 N5 C34 N8 0.6(7)
C32 N5 C34 N8 -169.2(6)
N6 N5 C34 C35 -177.0(6)
C32 N5 C34 C35 13.2(10)
N8 C34 C35 C36 24.9(9)
N5 C34 C35 C36 -157.9(6)
N8 C34 C35 C40 -152.2(7)
N5 C34 C35 C40 25.0(10)
C40 C35 C36 C37 -0.4(10)
C34 C35 C36 C37 -177.6(6)
C35 C36 C37 C38 0.0(11)
C36 C37 C38 C39 0.8(14)
C37 C38 C39 C40 -1.0(16)
C38 C39 C40 C35 0.5(16)
C36 C35 C40 C39 0.2(12)
C34 C35 C40 C39 177.3(8)
C31 C32 C41 C46 52.9(10)
N5 C32 C41 C46 -131.0(6)
C31 C32 C41 C42 -127.9(7)
N5 C32 C41 C42 48.2(8)
C46 C41 C42 C43 -2.1(11)
C32 C41 C42 C43 178.7(7)
C41 C42 C43 C44 2.8(13)
C42 C43 C44 C45 -1.3(16)
C43 C44 C45 C46 -0.9(17)
C42 C41 C46 C45 -0.1(11)
C32 C41 C46 C45 179.0(8)
C44 C45 C46 C41 1.6(14)
